data_2017378
loop_
_publ_author_name
'Pagola, Silvina'
'Stephens, Peter W.'

_publ_section_title
;
 Herringbone array of hydrogen-bonded ribbons in 2-ethoxybenzamide from
 high-resolution X-ray powder diffraction
;
_journal_coeditor_code FA3207
_journal_issue 11
_journal_name_full 'Acta Crystallographica Section C'
_journal_page_first o583
_journal_page_last o586
_journal_paper_doi 10.1107/S0108270109040803
_journal_volume 65
_journal_year 2009
_chemical_formula_iupac 'C9 H11 N O2'
_chemical_formula_moiety 'C9 H11 N O2'
_chemical_formula_sum 'C9 H11 N O2'
_chemical_formula_weight 165.19
_chemical_name_common ethenzamide
_chemical_name_systematic
;
2-ethoxybenzamide
;
_space_group_IT_number 14
_symmetry_cell_setting monoclinic
_symmetry_space_group_name_Hall '-P 2yn'
_symmetry_space_group_name_H-M 'P 1 21/n 1'
_atom_sites_solution_secondary geom
_cell_angle_alpha 90.0
_cell_angle_beta 96.5811(8)
_cell_angle_gamma 90.0
_cell_formula_units_Z 4
_cell_length_a 14.2141(2)
_cell_length_b 12.04460(10)
_cell_length_c 5.05009(6)
_cell_measurement_temperature 298
_cell_volume 858.894(17)
_computing_cell_refinement 'GSAS (Larson & Von Dreele, 2004)'
_computing_data_collection 'X16C beamline software'
_computing_data_reduction 'GSAS (Larson & Von Dreele, 2004)'
_computing_molecular_graphics
;
ORTEP-3 for Windows (Farrugia, 1997) and Mercury (Version 2.2; Macrae
<i>et al.</i>,  2006)
;
_computing_publication_material 'publCIF (Westrip, 2009)'
_computing_structure_refinement 'GSAS (Larson & Von Dreele, 2004)'
_computing_structure_solution
;
PSSP (http://powder.physics.sunysb.edu/programPSSP/pssp.html)'
;
_diffrn_ambient_temperature 298
_diffrn_measurement_device_type 'Huber adapted'
_diffrn_radiation_type synchrotron
_diffrn_radiation_wavelength 0.69847
_diffrn_reflns_limit_h_max 12
_diffrn_reflns_limit_h_min 0
_diffrn_reflns_limit_k_max 10
_diffrn_reflns_limit_k_min 0
_diffrn_reflns_limit_l_max 4
_diffrn_reflns_limit_l_min -4
_exptl_absorpt_coefficient_mu 0.110
_exptl_absorpt_correction_type none
_exptl_crystal_density_diffrn 1.278
_exptl_crystal_F_000 352.0
_pd_calc_method 'Rietveld refinement'
_pd_char_colour white
_pd_char_particle_morphology 'needles (fine powder)'
_pd_instr_location
;
Beamline X16C, NSLS, Brookhaven National Laboratory
;
_pd_meas_2theta_range_inc 0.005
_pd_meas_2theta_range_max 35.0
_pd_meas_2theta_range_min 1.0
_pd_meas_scan_method step
_pd_proc_info_excluded_regions
;
1-3.5\% (diffraction peaks not present)
;
_pd_proc_ls_background_function
;
GSAS background function number 2 (cosine Fourier series) with 36 terms.
;
_pd_proc_ls_peak_cutoff 0.01000
_pd_proc_ls_pref_orient_corr none
_pd_proc_ls_profile_function
;
pseudo-Voight (Thompson <i>et al.</i>,  1987) with asymmetry correction
(Finger <i>et al.</i>,  1994)
;
_pd_proc_ls_prof_R_factor 0.0529
_pd_proc_ls_prof_wR_expected 0.0459
_pd_proc_ls_prof_wR_factor 0.0632
_pd_proc_wavelength 0.69847
_pd_spec_mounting 'glass capillary'
_pd_spec_mount_mode transmission
_pd_spec_shape cylinder
_pd_spec_size_axial 8
_pd_spec_size_equat 1.5
_pd_spec_size_thick 1.5
_refine_diff_density_max 0.208
_refine_diff_density_min -0.211
_refine_ls_extinction_method none
_refine_ls_goodness_of_fit_all 1.45
_refine_ls_hydrogen_treatment constr
_refine_ls_matrix_type full
_refine_ls_number_constraints 11
_refine_ls_number_parameters 96
_refine_ls_number_restraints 60
_refine_ls_restrained_S_all 4.63
_refine_ls_shift/su_max 0.07
_refine_ls_shift/su_mean 0.01
_refine_ls_weighting_scheme sigma
_reflns_number_total 578
_cod_data_source_file fa3207.cif
_cod_data_source_block I
_cod_original_sg_symbol_H-M 'P 21/n'
_cod_database_code 2017378

loop_
_symmetry_equiv_pos_site_id
_symmetry_equiv_pos_as_xyz
1 +x,+y,+z
2 -x+1/2,+y+1/2,-z+1/2
3 -x,-y,-z
4 +x+1/2,-y+1/2,+z+1/2

loop_
_atom_site_type_symbol
_atom_site_label
_atom_site_fract_x
_atom_site_fract_y
_atom_site_fract_z
_atom_site_U_iso_or_equiv
_atom_site_thermal_displace_type
_atom_site_refinement_flags
_atom_site_occupancy
C C1 0.7113(7) 0.8338(9) 0.079(2) 0.026(6) Uiso D 1
C C2 0.7309(7) 0.7457(10) -0.088(2) 0.029(6) Uiso D 1
C C3 0.8167(9) 0.6874(11) -0.044(3) 0.045(6) Uiso D 1
C C4 0.8811(8) 0.7174(11) 0.174(3) 0.037(6) Uiso D 1
C C5 0.8663(8) 0.8104(11) 0.328(3) 0.047(7) Uiso D 1
C C6 0.7788(8) 0.8633(9) 0.293(2) 0.029(6) Uiso D 1
C C7 0.6257(7) 0.9043(11) 0.0377(19) 0.031(6) Uiso D 1
C C8 0.6670(8) 0.6167(9) -0.432(3) 0.054(7) Uiso D 1
C C9 0.5761(8) 0.6136(11) -0.619(3) 0.049(6) Uiso D 1
O O1 0.5946(7) 0.9399(9) -0.1830(19) 0.030(4) Uiso D 1
O O2 0.6577(7) 0.7189(8) -0.2791(19) 0.036(4) Uiso D 1
N N1 0.5737(8) 0.9198(11) 0.249(2) 0.044(5) Uiso D 1
H H1A 0.5283 0.9674 0.2351 0.0526 Uiso D 1
H H1B 0.5773 0.8710 0.374 0.0526 Uiso D 1
H H3 0.8257 0.6230 -0.140 0.0543 Uiso D 1
H H4 0.9380 0.6790 0.206 0.0438 Uiso D 1
H H5 0.9110 0.8298 0.469 0.0560 Uiso D 1
H H6 0.7721 0.9309 0.378 0.0353 Uiso D 1
H H8A 0.6734 0.5550 -0.3073 0.0642 Uiso D 1
H H8B 0.7237 0.6149 -0.5219 0.0642 Uiso D 1
H H9A 0.5827 0.5606 -0.758 0.0582 Uiso D 1
H H9B 0.5635 0.6857 -0.696 0.0582 Uiso D 1
H H9C 0.5247 0.5916 -0.5225 0.0582 Uiso D 1

loop_
_atom_type_symbol
_atom_type_scat_dispersion_real
_atom_type_scat_dispersion_imag
_atom_type_scat_source
C 0.000 0.000 International_Tables_Vol_C
O 0.000 0.000 International_Tables_Vol_C
N 0.000 0.000 International_Tables_Vol_C
H 0.000 0.000 International_Tables_Vol_C

loop_
_geom_angle_atom_site_label_1
_geom_angle_atom_site_label_2
_geom_angle_atom_site_label_3
_geom_angle_site_symmetry_1
_geom_angle_site_symmetry_2
_geom_angle_site_symmetry_3
_geom_angle
_geom_angle_publ_flag
C2 C1 C6 1_555 . 1_555 119.2(9) n
C2 C1 C7 1_555 . 1_555 124.5(9) n
C6 C1 C7 1_555 . 1_555 116.2(9) n
C1 C2 C3 1_555 . 1_555 120.8(10) n
C1 C2 O2 1_555 . 1_555 114.4(9) n
C3 C2 O2 1_555 . 1_555 124.6(11) n
C1 C6 C5 1_555 . 1_555 120.2(10) n
C2 C3 C4 1_555 . 1_555 118.4(12) n
C6 C5 C4 1_555 . 1_555 119.2(12) n
C3 C4 C5 1_555 . 1_555 121.4(12) n
C1 C7 O1 1_555 . 1_555 122.2(10) n
C1 C7 N1 1_555 . 1_555 118.3(9) n
O1 C7 N1 1_555 . 1_555 119.1(11) n
C2 O2 C8 1_555 . 1_555 117.4(10) n
O2 C8 C9 1_555 . 1_555 103.2(9) n
C1 C6 H6 1_555 . 1_555 119 n
C5 C6 H6 1_555 . 1_555 119 n
C2 C3 H3 1_555 . 1_555 120 n
C4 C3 H3 1_555 . 1_555 120 n
C6 C5 H5 1_555 . 1_555 120 n
C4 C5 H5 1_555 . 1_555 120 n
C3 C4 H4 1_555 . 1_555 119 n
C5 C4 H4 1_555 . 1_555 119 n
O2 C8 H8A 1_555 . 1_555 107.8 n
O2 C8 H8B 1_555 . 1_555 113.1 n
C9 C8 H8A 1_555 . 1_555 113.1 n
C9 C8 H8B 1_555 . 1_555 113.8 n
C8 C9 H9A 1_555 . 1_555 109 n
C8 C9 H9B 1_555 . 1_555 109 n
C8 C9 H9C 1_555 . 1_555 110 n
C7 N1 H1A 1_555 . 1_555 120 n
C7 N1 H1B 1_555 . 1_555 119 n

loop_
_geom_bond_atom_site_label_1
_geom_bond_atom_site_label_2
_geom_bond_site_symmetry_1
_geom_bond_site_symmetry_2
_geom_bond_distance
_geom_bond_publ_flag
C1 C2 . 1_555 1.403(15) n
C1 C6 . 1_555 1.406(15) n
C1 C7 . 1_555 1.479(15) n
C2 C3 . 1_555 1.403(17) n
C2 O2 . 1_555 1.374(14) n
C3 C4 . 1_555 1.40(2) n
C5 C6 . 1_555 1.391(16) n
C4 C5 . 1_555 1.393(19) n
O2 C8 . 1_555 1.467(15) n
C8 C9 . 1_555 1.511(18) n
O1 C7 . 1_555 1.228(14) n
N1 C7 . 1_555 1.379(14) n
C5 H5 . 1_555 0.93 n
C4 H4 . 1_555 0.93 n
C3 H3 . 1_555 0.93 n
C6 H6 . 1_555 0.93 n
C8 H8A . 1_555 0.97 n
C8 H8B . 1_555 0.97 n
C9 H9A . 1_555 0.96 n
C9 H9B . 1_555 0.96 n
C9 H9C . 1_555 0.96 n
N1 H1A . 1_555 0.86 n
N1 H1B . 1_555 0.86 n

loop_
_geom_hbond_atom_site_label_D
_geom_hbond_atom_site_label_H
_geom_hbond_atom_site_label_A
_geom_hbond_site_symmetry_A
_geom_hbond_distance_DH
_geom_hbond_distance_HA
_geom_hbond_distance_DA
_geom_hbond_angle_DHA
N1 H1A O1 3_675 0.86 2.06 2.917(16) 171
N1 H1B O1 1_556 0.86 2.37 2.860(14) 116.3
